data_2015504
loop_
_publ_author_name
'Mills, Allison M.'
'Br\"aunling, Daniel'
'Ruck, Michael'

_publ_section_title
;
Redetermination of the lanthanum iron sulfide La~52~Fe~12~S~90~
;
_journal_coeditor_code IZ1068
_journal_issue 8
_journal_name_full 'Acta Crystallographica, Section C'
_journal_page_first i56
_journal_page_last i58
_journal_paper_doi 10.1107/S0108270106014879
_journal_volume 62
_journal_year 2006
_chemical_formula_iupac 'La52 Fe12 S90'
_chemical_formula_moiety 'Fe12 La52 S90'
_chemical_formula_sum 'Fe12 La52 S90'
_chemical_formula_weight 10778.92
_chemical_name_common 'lanthanum iron sulfide'
_chemical_name_systematic
;
lanthanum(III) iron(II) sulfide
;
_space_group_IT_number 166
_symmetry_cell_setting trigonal
_symmetry_space_group_name_Hall '-R 3 2"'
_symmetry_space_group_name_H-M 'R -3 m :H'
_atom_sites_solution_primary direct
_atom_sites_solution_secondary difmap
_cell_angle_alpha 90.00
_cell_angle_beta 90.00
_cell_angle_gamma 120.00
_cell_formula_units_Z 1
_cell_length_a 14.0426(5)
_cell_length_b 14.0426(5)
_cell_length_c 21.7760(10)
_cell_measurement_reflns_used 22416
_cell_measurement_temperature 293(2)
_cell_measurement_theta_max 27.27
_cell_measurement_theta_min 1.92
_cell_volume 3718.8(3)
_computing_cell_refinement X-AREA
_computing_data_collection 'X-AREA (Stoe & Cie, 2004)'
_computing_data_reduction 'X-RED (Stoe & Cie, 2001)'
_computing_molecular_graphics 'DIAMOND (Brandenburg, 1999)'
_computing_publication_material SHELXL97
_computing_structure_refinement 'SHELXL97 (Sheldrick, 1997)'
_computing_structure_solution 'SHELXS97 (Sheldrick, 1997)'
_diffrn_ambient_temperature 293(2)
_diffrn_detector_area_resol_mean 6.67
_diffrn_measured_fraction_theta_full 1.000
_diffrn_measured_fraction_theta_max 1.000
_diffrn_measurement_device_type 'Stoe IPDS-II'
_diffrn_measurement_method \w
_diffrn_radiation_monochromator graphite
_diffrn_radiation_source 'fine-focus sealed tube'
_diffrn_radiation_type MoK\a
_diffrn_radiation_wavelength 0.71073
_diffrn_reflns_av_R_equivalents 0.0409
_diffrn_reflns_av_sigmaI/netI 0.0126
_diffrn_reflns_limit_h_max 17
_diffrn_reflns_limit_h_min -17
_diffrn_reflns_limit_k_max 16
_diffrn_reflns_limit_k_min -17
_diffrn_reflns_limit_l_max 27
_diffrn_reflns_limit_l_min -27
_diffrn_reflns_number 19622
_diffrn_reflns_theta_full 27.00
_diffrn_reflns_theta_max 27.00
_diffrn_reflns_theta_min 1.92
_diffrn_standards_number 0
_exptl_absorpt_coefficient_mu 16.956
_exptl_absorpt_correction_T_max 0.3628
_exptl_absorpt_correction_T_min 0.2101
_exptl_absorpt_correction_type numerical
_exptl_absorpt_process_details
;
[X-RED (Stoe & Cie, 2001); crystal description optimized based on
equivalent reflections using X-SHAPE (Stoe & Cie, 1999)]
;
_exptl_crystal_colour black
_exptl_crystal_density_diffrn 4.813
_exptl_crystal_density_method 'not measured'
_exptl_crystal_description prism
_exptl_crystal_F_000 4716
_exptl_crystal_size_max 0.15
_exptl_crystal_size_mid 0.12
_exptl_crystal_size_min 0.10
_refine_diff_density_max 3.267
_refine_diff_density_min -4.120
_refine_ls_extinction_coef 0.00033(2)
_refine_ls_extinction_expression Fc^*^=kFc[1+0.001xFc^2^\l^3^/sin(2\q)]^-1/4^
_refine_ls_extinction_method SHELXL97
_refine_ls_goodness_of_fit_ref 1.195
_refine_ls_matrix_type full
_refine_ls_number_parameters 65
_refine_ls_number_reflns 1018
_refine_ls_number_restraints 1
_refine_ls_restrained_S_all 1.194
_refine_ls_R_factor_all 0.0438
_refine_ls_R_factor_gt 0.0429
_refine_ls_shift/su_max 0.001
_refine_ls_shift/su_mean 0.000
_refine_ls_structure_factor_coef Fsqd
_refine_ls_weighting_details 'calc w=1/[\s^2^(Fo^2^)+(0.033P)^2^+405P] where P=(Fo^2^+2Fc^2^)/3'
_refine_ls_weighting_scheme calc
_refine_ls_wR_factor_gt 0.1037
_refine_ls_wR_factor_ref 0.1042
_reflns_number_gt 1000
_reflns_number_total 1018
_reflns_threshold_expression I>2\s(I)
_cod_data_source_file iz1068.cif
_cod_original_sg_symbol_H-M 'R -3 m'
_cod_database_code 2015504

loop_
_symmetry_equiv_pos_as_xyz
'x, y, z'
'-y, x-y, z'
'-x+y, -x, z'
'y, x, -z'
'x-y, -y, -z'
'-x, -x+y, -z'
'x+2/3, y+1/3, z+1/3'
'-y+2/3, x-y+1/3, z+1/3'
'-x+y+2/3, -x+1/3, z+1/3'
'y+2/3, x+1/3, -z+1/3'
'x-y+2/3, -y+1/3, -z+1/3'
'-x+2/3, -x+y+1/3, -z+1/3'
'x+1/3, y+2/3, z+2/3'
'-y+1/3, x-y+2/3, z+2/3'
'-x+y+1/3, -x+2/3, z+2/3'
'y+1/3, x+2/3, -z+2/3'
'x-y+1/3, -y+2/3, -z+2/3'
'-x+1/3, -x+y+2/3, -z+2/3'
'-x, -y, -z'
'y, -x+y, -z'
'x-y, x, -z'
'-y, -x, z'
'-x+y, y, z'
'x, x-y, z'
'-x+2/3, -y+1/3, -z+1/3'
'y+2/3, -x+y+1/3, -z+1/3'
'x-y+2/3, x+1/3, -z+1/3'
'-y+2/3, -x+1/3, z+1/3'
'-x+y+2/3, y+1/3, z+1/3'
'x+2/3, x-y+1/3, z+1/3'
'-x+1/3, -y+2/3, -z+2/3'
'y+1/3, -x+y+2/3, -z+2/3'
'x-y+1/3, x+2/3, -z+2/3'
'-y+1/3, -x+2/3, z+2/3'
'-x+y+1/3, y+2/3, z+2/3'
'x+1/3, x-y+2/3, z+2/3'

loop_
_atom_site_type_symbol
_atom_site_label
_atom_site_fract_x
_atom_site_fract_y
_atom_site_fract_z
_atom_site_U_iso_or_equiv
_atom_site_adp_type
_atom_site_calc_flag
_atom_site_refinement_flags
_atom_site_occupancy
_atom_site_disorder_group
La La1A 0.1407(2) 0.2814(5) 0.3752(4) 0.0131(4) Uiso d SP 0.139(2) .
La La1B 0.1289(2) 0.2577(5) 0.4045(4) 0.0131(4) Uiso d SP 0.447(19) 2
La La1C 0.1219(4) 0.2439(8) 0.4171(7) 0.0131(4) Uiso d SP 0.22(2) 3
La La1D 0.080(2) 0.160(5) 0.453(2) 0.0131(4) Uiso d SP 0.013(2) 4
La La1E 0.0456(5) 0.0911(10) 0.4957(5) 0.0131(4) Uiso d SP 0.0672(19) 5
La La1F 0.0000 0.0000 0.5000 0.0131(4) Uiso d SP 0.033(6) 6
La La2 0.46886(3) 0.53114(3) 0.41361(3) 0.0149(3) Uani d S 1 .
La La3 0.53548(3) 0.46452(3) 0.23845(4) 0.0164(3) Uani d S 1 .
Fe Fe1 0.0000 0.0000 0.1838(3) 0.0470(13) Uani d S 1 .
Fe Fe2 0.0000 0.0000 0.3318(2) 0.0258(9) Uani d S 1 .
S S1 0.4181(2) 0.5819(2) 0.2757(4) 0.0626(18) Uani d S 1 .
S S2 0.57968(17) 0.42032(17) 0.0706(2) 0.0338(10) Uani d S 1 .
S S3 0.75397(14) 0.24603(14) 0.20624(16) 0.0198(7) Uani d S 1 .
S S4 0.3024(4) 0.0000 0.5000 0.0363(10) Uani d S 1 .
S S5 0.2987(3) 0.0000 0.0000 0.0188(7) Uani d S 1 .

loop_
_atom_site_aniso_label
_atom_site_aniso_U_11
_atom_site_aniso_U_22
_atom_site_aniso_U_33
_atom_site_aniso_U_12
_atom_site_aniso_U_13
_atom_site_aniso_U_23
La2 0.0120(3) 0.0120(3) 0.0225(4) 0.0074(3) 0.00089(14) -0.00089(14)
La3 0.0109(3) 0.0109(3) 0.0235(4) 0.0025(3) 0.00282(15) -0.00282(15)
Fe1 0.0398(17) 0.0398(17) 0.062(3) 0.0199(9) 0.000 0.000
Fe2 0.0152(11) 0.0152(11) 0.047(2) 0.0076(5) 0.000 0.000
S1 0.0301(18) 0.0301(18) 0.133(6) 0.019(2) 0.0150(15) -0.0150(15)
S2 0.0129(12) 0.0129(12) 0.070(3) 0.0027(14) 0.0000(9) 0.0000(9)
S3 0.0136(11) 0.0136(11) 0.0308(17) 0.0058(13) -0.0028(7) 0.0028(7)
S4 0.053(2) 0.0187(18) 0.0260(18) 0.0094(9) 0.0052(7) 0.0104(15)
S5 0.0256(13) 0.0163(16) 0.0114(13) 0.0081(8) -0.0007(6) -0.0014(11)

loop_
_atom_type_symbol
_atom_type_description
_atom_type_scat_dispersion_real
_atom_type_scat_dispersion_imag
_atom_type_scat_source
S S 0.1246 0.1234 'International Tables Vol C Tables 4.2.6.8 and 6.1.1.4'
Fe Fe 0.3463 0.8444 'International Tables Vol C Tables 4.2.6.8 and 6.1.1.4'
La La -0.2871 2.4523 'International Tables Vol C Tables 4.2.6.8 and 6.1.1.4'

loop_
_geom_angle_atom_site_label_1
_geom_angle_atom_site_label_2
_geom_angle_atom_site_label_3
_geom_angle_site_symmetry_1
_geom_angle_site_symmetry_3
_geom_angle
S2 La1A S2 8 26_455 131.7(3)
S2 La1A S1 8 31 138.31(18)
S2 La1A S1 26_455 31 74.1(2)
S2 La1A S1 8 33_545 138.31(18)
S2 La1A S1 26_455 33_545 74.1(2)
S1 La1A S1 31 33_545 72.9(2)
S2 La1A S5 8 25 82.46(13)
S2 La1A S5 26_455 25 80.38(16)
S1 La1A S5 31 25 138.85(19)
S1 La1A S5 33_545 25 69.30(13)
S2 La1A S5 8 7_455 82.46(13)
S2 La1A S5 26_455 7_455 80.37(16)
S1 La1A S5 31 7_455 69.30(13)
S1 La1A S5 33_545 7_455 138.85(19)
S5 La1A S5 25 7_455 137.1(3)
S1 La1B S1 31 33_545 80.1(2)
S1 La1B S2 31 8 139.26(17)
S1 La1B S2 33_545 8 139.26(17)
S1 La1B S4 31 21_556 131.4(4)
S1 La1B S4 33_545 21_556 75.94(19)
S2 La1B S4 8 21_556 79.82(12)
S1 La1B S4 31 2 75.94(19)
S1 La1B S4 33_545 2 131.4(4)
S2 La1B S4 8 2 79.82(12)
S4 La1B S4 21_556 2 89.3(2)
S1 La1B S2 31 26_455 70.24(19)
S1 La1B S2 33_545 26_455 70.24(19)
S2 La1B S2 8 26_455 108.0(3)
S4 La1B S2 21_556 26_455 135.25(8)
S4 La1B S2 2 26_455 135.25(8)
S1 La1B S5 31 25 134.57(19)
S1 La1B S5 33_545 25 67.44(15)
S2 La1B S5 8 25 73.96(17)
S4 La1B S5 21_556 25 71.11(7)
S4 La1B S5 2 25 149.47(9)
S2 La1B S5 26_455 25 69.35(16)
S1 La1B S5 31 7_455 67.44(15)
S1 La1B S5 33_545 7_455 134.57(19)
S2 La1B S5 8 7_455 73.96(17)
S4 La1B S5 21_556 7_455 149.47(9)
S4 La1B S5 2 7_455 71.11(7)
S2 La1B S5 26_455 7_455 69.35(16)
S5 La1B S5 25 7_455 115.0(3)
S1 La1B Fe2 31 . 43.58(11)
S1 La1B Fe2 33_545 . 43.58(11)
S2 La1B Fe2 8 . 153.0(4)
S4 La1B Fe2 21_556 . 118.09(19)
S4 La1B Fe2 2 . 118.09(19)
S2 La1B Fe2 26_455 . 44.93(11)
S5 La1B Fe2 25 . 92.09(10)
S5 La1B Fe2 7_455 . 92.09(10)
S1 La1C S1 31 33_545 83.0(3)
S1 La1C S4 31 2 79.7(2)
S1 La1C S4 33_545 2 143.1(7)
S1 La1C S4 31 21_556 143.1(7)
S1 La1C S4 33_545 21_556 79.7(2)
S4 La1C S4 2 21_556 95.2(3)
S1 La1C S2 31 8 134.0(4)
S1 La1C S2 33_545 8 134.0(4)
S4 La1C S2 2 8 79.23(16)
S4 La1C S2 21_556 8 79.23(16)
S1 La1C S2 31 26_455 67.6(3)
S1 La1C S2 33_545 26_455 67.6(3)
S4 La1C S2 2 26_455 132.0(2)
S4 La1C S2 21_556 26_455 132.0(2)
S2 La1C S2 8 26_455 98.8(5)
S1 La1C Fe2 31 . 43.87(13)
S1 La1C Fe2 33_545 . 43.87(13)
S4 La1C Fe2 2 . 122.9(2)
S4 La1C Fe2 21_556 . 122.9(2)
S2 La1C Fe2 8 . 142.5(6)
S2 La1C Fe2 26_455 . 43.73(13)
S1 La1C S5 31 25 129.9(4)
S1 La1C S5 33_545 25 65.3(2)
S4 La1C S5 2 25 146.9(3)
S4 La1C S5 21_556 25 69.97(11)
S2 La1C S5 8 25 69.2(3)
S2 La1C S5 26_455 25 64.9(2)
Fe2 La1C S5 . 25 89.24(19)
S1 La1C S5 31 7_455 65.3(2)
S1 La1C S5 33_545 7_455 129.9(4)
S4 La1C S5 2 7_455 69.97(11)
S4 La1C S5 21_556 7_455 146.9(3)
S2 La1C S5 8 7_455 69.2(3)
S2 La1C S5 26_455 7_455 64.9(2)
Fe2 La1C S5 . 7_455 89.24(19)
S5 La1C S5 25 7_455 106.2(5)
S1 La1C La3 31 8 122.9(4)
S1 La1C La3 33_545 8 122.9(4)
S4 La1C La3 2 8 48.16(14)
S4 La1C La3 21_556 8 48.16(14)
S2 La1C La3 8 8 65.35(13)
S2 La1C La3 26_455 8 164.1(5)
Fe2 La1C La3 . 8 152.2(5)
S5 La1C La3 25 8 106.99(9)
S5 La1C La3 7_455 8 106.99(9)
S1 La1D S1 31 33_545 94.9(18)
S1 La1D S4 31 21_556 163(2)
S1 La1D S4 33_545 21_556 83.3(4)
S1 La1D S4 31 2 83.3(4)
S1 La1D S4 33_545 2 163(2)
S4 La1D S4 21_556 2 93.3(16)
S1 La1D Fe2 31 . 47.5(9)
S1 La1D Fe2 33_545 . 47.5(9)
S4 La1D Fe2 21_556 . 129.2(9)
S4 La1D Fe2 2 . 129.2(9)
S1 La1D S1 31 8 124.9(13)
S1 La1D S1 33_545 8 124.9(13)
S4 La1D S1 21_556 8 68.4(10)
S4 La1D S1 2 8 68.4(10)
Fe2 La1D S1 . 8 145.4(18)
S1 La1D La3 31 8 130.8(11)
S1 La1D La3 33_545 8 130.8(11)
S4 La1D La3 21_556 8 47.6(8)
S4 La1D La3 2 8 47.6(8)
Fe2 La1D La3 . 8 167.5(17)
S1 La1D La3 8 8 47.1(7)
S1 La1E S1 8 31 138.1(3)
S1 La1E S1 8 33_545 138.1(3)
S1 La1E S1 31 33_545 76.1(3)
S1 La1E S4 8 2 72.3(2)
S1 La1E S4 31 2 69.53(17)
S1 La1E S4 33_545 2 115.8(4)
S1 La1E S4 8 21_556 72.3(2)
S1 La1E S4 31 21_556 115.8(4)
S1 La1E S4 33_545 21_556 69.53(18)
S4 La1E S4 2 21_556 79.1(3)
S1 La1E S1 8 7_445 65.7(3)
S1 La1E S1 31 7_445 143.3(4)
S1 La1E S1 33_545 7_445 102.2(2)
S4 La1E S1 2 7_445 136.9(3)
S4 La1E S1 21_556 7_445 96.82(14)
S1 La1F S1 7_445 31 180.0(2)
S1 La1F S1 7_445 8 69.20(16)
S1 La1F S1 31 8 110.80(16)
S1 La1F S1 7_445 32_445 110.80(16)
S1 La1F S1 31 32_445 69.20(16)
S1 La1F S1 8 32_445 180.0
S1 La1F S1 7_445 9_455 69.20(16)
S1 La1F S1 31 9_455 110.80(16)
S1 La1F S1 8 9_455 69.20(16)
S1 La1F S1 32_445 9_455 110.80(16)
S1 La1F S1 7_445 33_545 110.80(16)
S1 La1F S1 31 33_545 69.20(16)
S1 La1F S1 8 33_545 110.80(16)
S1 La1F S1 32_445 33_545 69.20(16)
S1 La1F S1 9_455 33_545 180.0
S1 La1F Fe2 7_445 19_556 40.97(10)
S1 La1F Fe2 31 19_556 139.03(10)
S1 La1F Fe2 8 19_556 40.97(10)
S1 La1F Fe2 32_445 19_556 139.03(10)
S1 La1F Fe2 9_455 19_556 40.97(10)
S1 La1F Fe2 33_545 19_556 139.03(10)
S1 La1F Fe2 7_445 . 139.03(10)
S1 La1F Fe2 31 . 40.97(10)
S1 La1F Fe2 8 . 139.03(10)
S1 La1F Fe2 32_445 . 40.97(10)
S1 La1F Fe2 9_455 . 139.03(10)
S1 La1F Fe2 33_545 . 40.97(10)
Fe2 La1F Fe2 19_556 . 180.0
S1 La1F S4 7_445 21_556 90.0
S1 La1F S4 31 21_556 90.0000(10)
S1 La1F S4 8 21_556 55.40(8)
S1 La1F S4 32_445 21_556 124.60(8)
S1 La1F S4 9_455 21_556 124.60(8)
S1 La1F S4 33_545 21_556 55.40(8)
Fe2 La1F S4 19_556 21_556 90.0000(10)
Fe2 La1F S4 . 21_556 90.0000(10)
S1 La1F S4 7_445 3 90.0
S1 La1F S4 31 3 90.0000(10)
S1 La1F S4 8 3 124.60(8)
S1 La1F S4 32_445 3 55.40(8)
S1 La1F S4 9_455 3 55.40(8)
S1 La1F S4 33_545 3 124.60(8)
Fe2 La1F S4 19_556 3 90.0000(10)
Fe2 La1F S4 . 3 90.0000(10)
S4 La1F S4 21_556 3 180.00(13)
S1 La1F S4 7_445 2 124.60(8)
S1 La1F S4 31 2 55.40(8)
S1 La1F S4 8 2 55.40(8)
S1 La1F S4 32_445 2 124.60(8)
S1 La1F S4 9_455 2 90.0
S1 La1F S4 33_545 2 90.0010(10)
Fe2 La1F S4 19_556 2 90.0
Fe2 La1F S4 . 2 90.0
S4 La1F S4 21_556 2 60.0
S4 La1F S4 3 2 120.0
S1 La1F S4 7_445 . 55.40(8)
S1 La1F S4 31 . 124.60(8)
S1 La1F S4 8 . 90.0010(10)
S1 La1F S4 32_445 . 90.0
S1 La1F S4 9_455 . 124.60(8)
S1 La1F S4 33_545 . 55.40(8)
Fe2 La1F S4 19_556 . 90.0
Fe2 La1F S4 . . 90.0
S4 La1F S4 21_556 . 60.0
S4 La1F S4 3 . 120.0
S4 La1F S4 2 . 120.0000(10)
S3 La2 S2 31_655 8 138.37(9)
S3 La2 S2 31_655 9_565 138.37(9)
S2 La2 S2 8 9_565 78.35(16)
S3 La2 S5 31_655 25 80.67(8)
S2 La2 S5 8 25 79.49(11)
S2 La2 S5 9_565 25 135.12(11)
S3 La2 S5 31_655 8 80.67(8)
S2 La2 S5 8 8 135.12(11)
S2 La2 S5 9_565 8 79.49(11)
S5 La2 S5 25 8 89.69(10)
S3 La2 S3 31_655 7_455 92.38(10)
S2 La2 S3 8 7_455 76.33(11)
S2 La2 S3 9_565 7_455 76.33(11)
S5 La2 S3 25 7_455 134.14(4)
S5 La2 S3 8 7_455 134.14(4)
S3 La2 S1 31_655 . 133.12(11)
S2 La2 S1 8 . 68.84(12)
S2 La2 S1 9_565 . 68.84(12)
S5 La2 S1 25 . 66.86(6)
S5 La2 S1 8 . 66.86(6)
S3 La2 S1 7_455 . 134.50(11)
S3 La2 S4 31_655 3_665 66.41(5)
S2 La2 S4 8 3_665 136.05(9)
S2 La2 S4 9_565 3_665 72.54(10)
S5 La2 S4 25 3_665 143.49(7)
S5 La2 S4 8 3_665 70.43(5)
S3 La2 S4 7_455 3_665 65.38(5)
S1 La2 S4 . 3_665 126.16(6)
S3 La2 S4 31_655 21_556 66.41(5)
S2 La2 S4 8 21_556 72.54(10)
S2 La2 S4 9_565 21_556 136.05(9)
S5 La2 S4 25 21_556 70.43(5)
S5 La2 S4 8 21_556 143.49(7)
S3 La2 S4 7_455 21_556 65.38(5)
S1 La2 S4 . 21_556 126.16(6)
S4 La2 S4 3_665 21_556 107.68(11)
S3 La2 Fe1 31_655 31 134.64(11)
S2 La2 Fe1 8 31 47.82(10)
S2 La2 Fe1 9_565 31 47.82(10)
S5 La2 Fe1 25 31 127.24(8)
S5 La2 Fe1 8 31 127.24(8)
S3 La2 Fe1 7_455 31 42.26(11)
S1 La2 Fe1 . 31 92.24(12)
S4 La2 Fe1 3_665 31 88.43(5)
S4 La2 Fe1 21_556 31 88.43(5)
S3 La2 Fe2 31_655 31 173.30(10)
S2 La2 Fe2 8 31 44.07(9)
S2 La2 Fe2 9_565 31 44.07(9)
S5 La2 Fe2 25 31 94.62(7)
S5 La2 Fe2 8 31 94.62(7)
S3 La2 Fe2 7_455 31 94.32(9)
S1 La2 Fe2 . 31 40.18(10)
S4 La2 Fe2 3_665 31 116.62(5)
S4 La2 Fe2 21_556 31 116.61(5)
Fe1 La2 Fe2 31 31 52.06(11)
S3 La2 La2 31_655 19_666 47.30(7)
S2 La2 La2 8 19_666 110.85(10)
S2 La2 La2 9_565 19_666 110.85(10)
S5 La2 La2 25 19_666 113.41(3)
S5 La2 La2 8 19_666 113.41(3)
S3 La2 La2 7_455 19_666 45.08(7)
S1 La2 La2 . 19_666 179.58(9)
S4 La2 La2 3_665 19_666 53.84(6)
S4 La2 La2 21_556 19_666 53.84(6)
Fe1 La2 La2 31 19_666 87.34(9)
Fe2 La2 La2 31 19_666 139.40(7)
S3 La3 S3 3_665 2_655 78.73(13)
S3 La3 S4 3_665 32 73.76(13)
S3 La3 S4 2_655 32 130.15(8)
S3 La3 S4 3_665 13_554 130.15(8)
S3 La3 S4 2_655 13_554 73.76(13)
S4 La3 S4 32 13_554 93.57(16)
S3 La3 S1 3_665 . 140.58(7)
S3 La3 S1 2_655 . 140.58(7)
S4 La3 S1 32 . 74.78(14)
S4 La3 S1 13_554 . 74.78(14)
S3 La3 S5 3_665 8 136.35(10)
S3 La3 S5 2_655 8 80.21(7)
S4 La3 S5 32 8 145.37(11)
S4 La3 S5 13_554 8 78.23(5)
S1 La3 S5 . 8 70.60(12)
S3 La3 S5 3_665 25 80.21(7)
S3 La3 S5 2_655 25 136.35(10)
S4 La3 S5 32 25 78.23(5)
S4 La3 S5 13_554 25 145.37(11)
S1 La3 S5 . 25 70.60(12)
S5 La3 S5 8 25 89.57(4)
S3 La3 Fe1 3_665 25 41.12(7)
S3 La3 Fe1 2_655 25 41.12(7)
S4 La3 Fe1 32 25 94.90(10)
S4 La3 Fe1 13_554 25 94.90(10)
S1 La3 Fe1 . 25 164.61(18)
S5 La3 Fe1 8 25 119.13(6)
S5 La3 Fe1 25 25 119.13(6)
S3 La3 S2 3_665 . 63.94(8)
S3 La3 S2 2_655 . 63.94(8)
S4 La3 S2 32 . 66.75(5)
S4 La3 S2 13_554 . 66.75(5)
S1 La3 S2 . . 122.24(17)
S5 La3 S2 8 . 135.051(15)
S5 La3 S2 25 . 135.051(15)
Fe1 La3 S2 25 . 42.37(10)
S3 La3 La1C 3_665 15_554 99.13(19)
S3 La3 La1C 2_655 15_554 99.13(19)
S4 La3 La1C 32 15_554 47.35(7)
S4 La3 La1C 13_554 15_554 47.35(7)
S1 La3 La1C . 15_554 75.8(3)
S5 La3 La1C 8 15_554 121.76(14)
S5 La3 La1C 25 15_554 121.76(14)
Fe1 La3 La1C 25 15_554 88.8(2)
S2 La3 La1C . 15_554 46.5(2)
S3 La3 La1D 3_665 15_554 113.3(6)
S3 La3 La1D 2_655 15_554 113.3(6)
S4 La3 La1D 32 15_554 47.69(16)
S4 La3 La1D 13_554 15_554 47.69(16)
S1 La3 La1D . 15_554 56.9(8)
S5 La3 La1D 8 15_554 110.1(5)
S5 La3 La1D 25 15_554 110.1(5)
Fe1 La3 La1D 25 15_554 107.7(8)
S2 La3 La1D . 15_554 65.3(8)
S3 La3 La1B 3_665 15_554 96.05(12)
S3 La3 La1B 2_655 15_554 96.05(12)
S4 La3 La1B 32 15_554 48.02(6)
S4 La3 La1B 13_554 15_554 48.02(6)
S1 La3 La1B . 15_554 79.8(2)
S5 La3 La1B 8 15_554 123.94(9)
S5 La3 La1B 25 15_554 123.94(9)
Fe1 La3 La1B 25 15_554 84.82(15)
S2 La3 La1B . 15_554 42.46(14)
S3 Fe1 S3 26_455 27_445 96.96(19)
S3 Fe1 S3 26_455 25 96.96(19)
S3 Fe1 S3 27_445 25 96.96(19)
S3 Fe1 S2 26_455 25 88.95(9)
S3 Fe1 S2 27_445 25 88.95(9)
S3 Fe1 S2 25 25 171.1(3)
S3 Fe1 S2 26_455 26_455 171.1(3)
S3 Fe1 S2 27_445 26_455 88.95(9)
S3 Fe1 S2 25 26_455 88.95(9)
S2 Fe1 S2 25 26_455 84.4(2)
S3 Fe1 S2 26_455 27_445 88.95(9)
S3 Fe1 S2 27_445 27_445 171.1(3)
S3 Fe1 S2 25 27_445 88.95(9)
S2 Fe1 S2 25 27_445 84.4(2)
S2 Fe1 S2 26_455 27_445 84.4(2)
S3 Fe1 Fe2 26_455 . 120.17(15)
S3 Fe1 Fe2 27_445 . 120.17(15)
S3 Fe1 Fe2 25 . 120.17(15)
S2 Fe1 Fe2 25 . 50.88(14)
S2 Fe1 Fe2 26_455 . 50.89(14)
S2 Fe1 Fe2 27_445 . 50.89(14)
S3 Fe1 La2 26_455 31 127.026(18)
S3 Fe1 La2 27_445 31 127.026(18)
S3 Fe1 La2 25 31 54.76(9)
S2 Fe1 La2 25 31 116.3(2)
S2 Fe1 La2 26_455 31 52.03(5)
S2 Fe1 La2 27_445 31 52.03(5)
Fe2 Fe1 La2 . 31 65.41(9)
S3 Fe1 La2 26_455 33_545 127.028(18)
S3 Fe1 La2 27_445 33_545 54.76(9)
S3 Fe1 La2 25 33_545 127.028(18)
S2 Fe1 La2 25 33_545 52.03(5)
S2 Fe1 La2 26_455 33_545 52.03(5)
S2 Fe1 La2 27_445 33_545 116.3(2)
Fe2 Fe1 La2 . 33_545 65.41(9)
La2 Fe1 La2 31 33_545 103.90(10)
S3 Fe1 La2 26_455 32_445 54.76(9)
S3 Fe1 La2 27_445 32_445 127.027(18)
S3 Fe1 La2 25 32_445 127.028(18)
S2 Fe1 La2 25 32_445 52.03(5)
S2 Fe1 La2 26_455 32_445 116.3(2)
S2 Fe1 La2 27_445 32_445 52.03(5)
Fe2 Fe1 La2 . 32_445 65.41(9)
La2 Fe1 La2 31 32_445 103.90(10)
La2 Fe1 La2 33_545 32_445 103.90(10)
S3 Fe1 La3 26_455 25 50.93(6)
S3 Fe1 La3 27_445 25 50.93(6)
S3 Fe1 La3 25 25 118.6(2)
S2 Fe1 La3 25 25 70.36(10)
S2 Fe1 La3 26_455 25 131.22(3)
S2 Fe1 La3 27_445 25 131.22(3)
Fe2 Fe1 La3 . 25 121.24(8)
La2 Fe1 La3 31 25 173.35(16)
La2 Fe1 La3 33_545 25 80.044(15)
La2 Fe1 La3 32_445 25 80.043(15)
S3 Fe1 La3 26_455 27_445 50.93(6)
S3 Fe1 La3 27_445 27_445 118.6(2)
S3 Fe1 La3 25 27_445 50.93(6)
S2 Fe1 La3 25 27_445 131.22(3)
S2 Fe1 La3 26_455 27_445 131.21(3)
S2 Fe1 La3 27_445 27_445 70.36(10)
Fe2 Fe1 La3 . 27_445 121.24(8)
La2 Fe1 La3 31 27_445 80.043(15)
La2 Fe1 La3 33_545 27_445 173.35(16)
La2 Fe1 La3 32_445 27_445 80.045(15)
La3 Fe1 La3 25 27_445 95.54(11)
S1 Fe2 S1 31 33_545 94.5(3)
S1 Fe2 S1 31 32_445 94.5(3)
S1 Fe2 S1 33_545 32_445 94.5(3)
S1 Fe2 S2 31 25 176.7(3)
S1 Fe2 S2 33_545 25 87.79(16)
S1 Fe2 S2 32_445 25 87.79(16)
S1 Fe2 S2 31 27_445 87.79(16)
S1 Fe2 S2 33_545 27_445 176.7(3)
S1 Fe2 S2 32_445 27_445 87.79(16)
S2 Fe2 S2 25 27_445 89.85(19)
S1 Fe2 S2 31 26_455 87.79(16)
S1 Fe2 S2 33_545 26_455 87.79(16)
S1 Fe2 S2 32_445 26_455 176.7(3)
S2 Fe2 S2 25 26_455 89.85(19)
S2 Fe2 S2 27_445 26_455 89.84(19)
S1 Fe2 Fe1 31 . 122.0(2)
S1 Fe2 Fe1 33_545 . 122.0(2)
S1 Fe2 Fe1 32_445 . 122.0(2)
S2 Fe2 Fe1 25 . 54.63(13)
S2 Fe2 Fe1 27_445 . 54.63(13)
S2 Fe2 Fe1 26_455 . 54.63(13)
S1 Fe2 La1D 31 . 47.28(15)
S1 Fe2 La1D 33_545 . 47.28(15)
S1 Fe2 La1D 32_445 . 94.4(10)
S2 Fe2 La1D 25 . 135.06(9)
S2 Fe2 La1D 27_445 . 135.06(9)
S2 Fe2 La1D 26_455 . 89.0(10)
Fe1 Fe2 La1D . . 143.6(10)
S1 Fe2 La1D 31 3 94.4(10)
S1 Fe2 La1D 33_545 3 47.28(15)
S1 Fe2 La1D 32_445 3 47.28(15)
S2 Fe2 La1D 25 3 89.0(10)
S2 Fe2 La1D 27_445 3 135.06(9)
S2 Fe2 La1D 26_455 3 135.06(9)
Fe1 Fe2 La1D . 3 143.6(10)
S1 Fe2 La1D 31 2 47.28(16)
S1 Fe2 La1D 33_545 2 94.4(10)
S1 Fe2 La1D 32_445 2 47.28(15)
S2 Fe2 La1D 25 2 135.06(9)
S2 Fe2 La1D 27_445 2 89.0(10)
S2 Fe2 La1D 26_455 2 135.06(9)
Fe1 Fe2 La1D . 2 143.6(10)
S1 Fe2 La1C 31 . 50.15(11)
S1 Fe2 La1C 33_545 . 50.15(11)
S1 Fe2 La1C 32_445 . 115.9(4)
S2 Fe2 La1C 25 . 130.76(11)
S2 Fe2 La1C 27_445 . 130.76(11)
S2 Fe2 La1C 26_455 . 67.5(3)
Fe1 Fe2 La1C . . 122.1(3)
S1 Fe2 La1C 31 2 50.15(11)
S1 Fe2 La1C 33_545 2 115.9(4)
S1 Fe2 La1C 32_445 2 50.15(11)
S2 Fe2 La1C 25 2 130.76(11)
S2 Fe2 La1C 27_445 2 67.5(3)
S2 Fe2 La1C 26_455 2 130.76(11)
Fe1 Fe2 La1C . 2 122.1(3)
La1D S1 Fe2 32 31 85.2(9)
La1D S1 Fe2 31 31 85.2(9)
Fe2 S1 La1E 31 15_554 100.9(3)
Fe2 S1 La1C 31 31 85.98(15)
Fe2 S1 La1C 31 32 85.98(15)
Fe2 S1 La1B 31 31 84.55(12)
Fe2 S1 La1B 31 32 84.55(12)
Fe2 S1 La1E 31 31 88.6(2)
Fe2 S1 La1E 31 32 88.6(2)
La1D S1 La3 32 . 106.1(10)
La1D S1 La3 31 . 106.1(10)
Fe2 S1 La3 31 . 163.8(4)
La1E S1 La3 15_554 . 95.3(3)
La1C S1 La3 31 . 98.56(13)
La1C S1 La3 32 . 98.56(13)
La1B S1 La3 31 . 98.19(10)
La1B S1 La3 32 . 98.19(10)
La1E S1 La3 31 . 106.6(3)
La1E S1 La3 32 . 106.6(3)
Fe2 S1 La1A 31 32 80.83(13)
La3 S1 La1A . 32 98.24(11)
Fe2 S2 La1A 25 15_554 131.0(3)
Fe2 S2 Fe1 25 25 74.49(16)
La1A S2 Fe1 15_554 25 154.5(3)
Fe2 S2 La1A 25 27 82.7(2)
Fe1 S2 La1A 25 27 157.2(3)
Fe2 S2 La1B 25 15_554 144.9(3)
Fe1 S2 La1B 25 15_554 140.6(3)
Fe2 S2 La2 25 14_654 84.88(9)
La1A S2 La2 15_554 14_654 100.01(8)
Fe1 S2 La2 25 14_654 80.15(9)
La1A S2 La2 27 14_654 98.06(10)
La1B S2 La2 15_554 14_654 99.26(8)
Fe2 S2 La2 25 15_554 84.88(9)
La1A S2 La2 15_554 15_554 100.01(8)
Fe1 S2 La2 25 15_554 80.15(9)
La1A S2 La2 27 15_554 98.06(10)
La1B S2 La2 15_554 15_554 99.26(8)
La2 S2 La2 14_654 15_554 159.62(17)
Fe2 S2 La1C 25 15_554 150.1(3)
Fe1 S2 La1C 25 15_554 135.4(3)
La2 S2 La1C 14_654 15_554 98.83(8)
La2 S2 La1C 15_554 15_554 98.83(8)
Fe2 S2 La1B 25 27 72.9(2)
Fe1 S2 La1B 25 27 147.4(2)
La2 S2 La1B 14_654 27 96.88(10)
La2 S2 La1B 15_554 27 96.88(10)
Fe2 S2 La1C 25 27 68.8(3)
Fe1 S2 La1C 25 27 143.3(3)
La2 S2 La1C 14_654 27 96.33(11)
La2 S2 La1C 15_554 27 96.33(11)
La1A S2 S1 15_554 15_554 96.5(2)
Fe1 S2 S1 25 15_554 105.29(15)
La1A S2 S1 27 15_554 55.95(17)
La1B S2 S1 15_554 15_554 108.3(2)
La2 S2 S1 14_654 15_554 120.81(18)
La2 S2 S1 15_554 15_554 60.29(12)
La1C S2 S1 15_554 15_554 112.7(3)
La1B S2 S1 27 15_554 48.49(15)
La1C S2 S1 27 15_554 45.58(18)
La1A S2 S1 15_554 14_654 96.5(2)
Fe1 S2 S1 25 14_654 105.29(15)
La1A S2 S1 27 14_654 55.95(17)
La1B S2 S1 15_554 14_654 108.3(2)
La2 S2 S1 14_654 14_654 60.29(12)
La2 S2 S1 15_554 14_654 120.81(18)
La1C S2 S1 15_554 14_654 112.7(3)
La1B S2 S1 27 14_654 48.49(15)
La1C S2 S1 27 14_654 45.58(18)
S1 S2 S1 15_554 14_654 61.6(2)
Fe1 S3 La2 25 31_655 170.6(2)
Fe1 S3 La3 25 3_665 87.94(8)
La2 S3 La3 31_655 3_665 94.85(7)
Fe1 S3 La3 25 2_655 87.94(8)
La2 S3 La3 31_655 2_655 94.85(7)
La3 S3 La3 3_665 2_655 144.75(14)
Fe1 S3 La2 25 13_544 82.98(16)
La2 S3 La2 31_655 13_544 87.62(10)
La3 S3 La2 3_665 13_544 107.10(7)
La3 S3 La2 2_655 13_544 107.10(7)
Fe1 S3 S4 25 33_545 110.75(10)
La2 S3 S4 31_655 33_545 64.55(6)
La3 S3 S4 3_665 33_545 156.73(12)
La3 S3 S4 2_655 33_545 53.30(6)
La2 S3 S4 13_544 33_545 63.59(7)
Fe1 S3 S4 25 15_654 110.75(10)
La2 S3 S4 31_655 15_654 64.55(6)
La3 S3 S4 3_665 15_654 53.30(6)
La3 S3 S4 2_655 15_654 156.73(12)
La2 S3 S4 13_544 15_654 63.59(7)
S4 S3 S4 33_545 15_654 105.40(14)
Fe1 S3 S2 25 2_655 48.57(12)
La2 S3 S2 31_655 2_655 124.21(11)
La3 S3 S2 3_665 2_655 128.57(12)
La3 S3 S2 2_655 2_655 70.30(8)
La2 S3 S2 13_544 2_655 50.81(7)
S4 S3 S2 33_545 2_655 63.94(7)
S4 S3 S2 15_654 2_655 111.24(11)
Fe1 S3 S2 25 3_665 48.57(12)
La2 S3 S2 31_655 3_665 124.21(11)
La3 S3 S2 3_665 3_665 70.30(8)
La3 S3 S2 2_655 3_665 128.57(12)
La2 S3 S2 13_544 3_665 50.81(7)
S4 S3 S2 33_545 3_665 111.24(11)
S4 S3 S2 15_654 3_665 63.94(7)
S2 S3 S2 2_655 3_665 60.51(14)
La2 S3 S3 31_655 2_655 144.07(4)
La3 S3 S3 3_665 2_655 50.64(7)
La3 S3 S3 2_655 2_655 108.59(7)
La2 S3 S3 13_544 2_655 109.91(6)
S4 S3 S3 33_545 2_655 151.28(6)
S4 S3 S3 15_654 2_655 94.67(7)
S2 S3 S3 2_655 2_655 89.89(7)
S2 S3 S3 3_665 2_655 59.62(7)
La2 S3 S3 31_655 3_665 144.07(4)
La3 S3 S3 3_665 3_665 108.59(7)
La3 S3 S3 2_655 3_665 50.64(7)
La2 S3 S3 13_544 3_665 109.91(6)
S4 S3 S3 33_545 3_665 94.67(7)
S4 S3 S3 15_654 3_665 151.28(6)
S2 S3 S3 2_655 3_665 59.62(7)
S2 S3 S3 3_665 3_665 89.89(7)
S3 S3 S3 2_655 3_665 60.0
Fe1 S3 S5 25 7 135.39(11)
La2 S3 S5 31_655 7 50.81(6)
La3 S3 S5 3_665 7 50.79(4)
La3 S3 S5 2_655 7 115.06(10)
La2 S3 S5 13_544 7 121.03(10)
S4 S3 S5 33_545 7 113.62(9)
S4 S3 S5 15_654 7 61.28(5)
S2 S3 S5 2_655 7 171.84(12)
S2 S3 S5 3_665 7 115.57(7)
S3 S3 S5 2_655 7 93.91(5)
S3 S3 S5 3_665 7 128.47(7)
La1C S4 La3 3 33_545 95.78(13)
La1C S4 La3 20_556 33_545 84.49(12)
La1C S4 La3 3 7_445 84.49(12)
La1C S4 La3 20_556 7_445 95.78(13)
La3 S4 La3 33_545 7_445 179.5(2)
La3 S4 La1D 33_545 20_556 84.7(8)
La3 S4 La1D 7_445 20_556 95.7(8)
La3 S4 La1D 33_545 3 95.7(8)
La3 S4 La1D 7_445 3 84.7(8)
La3 S4 La1B 33_545 3 94.03(9)
La3 S4 La1B 7_445 3 86.21(8)
La3 S4 La1B 33_545 20_556 86.21(8)
La3 S4 La1B 7_445 20_556 94.02(9)
La3 S4 La1E 33_545 3 97.42(19)
La3 S4 La1E 7_445 3 83.03(17)
La3 S4 La1E 33_545 20_556 83.04(17)
La3 S4 La1E 7_445 20_556 97.42(19)
La1C S4 La2 3 20_556 158.1(2)
La1C S4 La2 20_556 20_556 90.8(3)
La3 S4 La2 33_545 20_556 96.00(10)
La3 S4 La2 7_445 20_556 83.63(8)
La1D S4 La2 20_556 20_556 116.3(10)
La1D S4 La2 3 20_556 166.3(9)
La1B S4 La2 3 20_556 154.22(18)
La1B S4 La2 20_556 20_556 85.31(17)
La1E S4 La2 3 20_556 147.97(18)
La1E S4 La2 20_556 20_556 138.06(17)
La1C S4 La2 3 2_655 90.8(3)
La1C S4 La2 20_556 2_655 158.1(3)
La3 S4 La2 33_545 2_655 83.63(8)
La3 S4 La2 7_445 2_655 96.00(10)
La1D S4 La2 20_556 2_655 166.3(9)
La1D S4 La2 3 2_655 116.3(10)
La1B S4 La2 3 2_655 85.31(17)
La1B S4 La2 20_556 2_655 154.22(19)
La1E S4 La2 3 2_655 138.06(17)
La1E S4 La2 20_556 2_655 147.97(18)
La2 S4 La2 20_556 2_655 72.32(11)
La2 S5 La2 15_554 25 178.94(14)
La2 S5 La3 15_554 15_554 88.28(4)
La2 S5 La3 25 15_554 91.21(4)
La2 S5 La3 15_554 25 91.21(4)
La2 S5 La3 25 25 88.28(4)
La3 S5 La3 15_554 25 122.55(13)
La2 S5 La1A 15_554 25 90.97(12)
La2 S5 La1A 25 25 90.01(12)
La3 S5 La1A 15_554 25 97.32(16)
La3 S5 La1A 25 25 140.12(18)
La2 S5 La1A 15_554 13_544 90.01(12)
La2 S5 La1A 25 13_544 90.98(12)
La3 S5 La1A 15_554 13_544 140.12(18)
La3 S5 La1A 25 13_544 97.32(16)
La2 S5 La1B 15_554 25 93.29(7)
La2 S5 La1B 25 25 87.60(7)
La3 S5 La1B 15_554 25 86.42(15)
La3 S5 La1B 25 25 150.81(18)
La2 S5 La1B 15_554 13_544 87.60(7)
La2 S5 La1B 25 13_544 93.30(7)
La3 S5 La1B 15_554 13_544 150.81(18)
La3 S5 La1B 25 13_544 86.42(15)
La2 S5 S1 15_554 25 119.99(13)
La2 S5 S1 25 25 60.38(12)
La3 S5 S1 15_554 25 150.59(12)
La3 S5 S1 25 25 54.58(8)
La1A S5 S1 25 25 90.60(16)
La1A S5 S1 13_544 25 54.89(14)
La1B S5 S1 25 25 98.89(16)
La1B S5 S1 13_544 25 48.24(13)
La2 S5 S1 15_554 15_554 60.38(12)
La2 S5 S1 25 15_554 119.99(13)
La3 S5 S1 15_554 15_554 54.58(8)
La3 S5 S1 25 15_554 150.59(12)
La1A S5 S1 25 15_554 54.89(14)
La1A S5 S1 13_544 15_554 90.60(16)
La1B S5 S1 25 15_554 48.23(13)
La1B S5 S1 13_544 15_554 98.88(16)
S1 S5 S1 25 15_554 144.69(16)
La2 S5 La1C 15_554 25 93.54(9)
La2 S5 La1C 25 25 87.31(9)
La3 S5 La1C 15_554 25 82.0(2)
La3 S5 La1C 25 25 155.1(2)
S1 S5 La1C 25 25 102.5(2)
S1 S5 La1C 15_554 25 45.43(17)
La2 S5 La1C 15_554 13_544 87.31(9)
La2 S5 La1C 25 13_544 93.54(9)
La3 S5 La1C 15_554 13_544 155.1(2)
La3 S5 La1C 25 13_544 82.0(2)
S1 S5 La1C 25 13_544 45.43(17)
S1 S5 La1C 15_554 13_544 102.5(2)

loop_
_geom_bond_atom_site_label_1
_geom_bond_atom_site_label_2
_geom_bond_site_symmetry_2
_geom_bond_distance
_geom_bond_publ_flag
La1B S1 31 2.774(4) yes
La1B S2 8 2.858(7) yes
La1B S4 2 3.022(6) yes
La1B S2 26_455 3.249(9) yes
La1B S5 25 3.352(6) yes
La2 S3 31_655 2.875(3) yes
La2 S2 8 2.9006(10) yes
La2 S5 8 2.9737(5) yes
La2 S3 7_455 2.983(4) yes
La2 S1 . 3.247(8) yes
La2 S4 3_665 3.437(4) yes
La3 S3 3_665 2.8995(13) yes
La3 S4 32 2.9132(6) yes
La3 S1 . 2.968(5) yes
La3 S5 8 2.9769(19) yes
La3 S2 . 3.811(5) yes
Fe1 S3 25 2.456(4) yes
Fe1 S2 25 2.727(6) yes
Fe2 S1 31 2.432(6) yes
Fe2 S2 25 2.595(5) yes
La1A S2 8 2.644(7) ?
La1A S2 26_455 2.776(9) ?
La1A S1 31 3.004(5) ?
La1A S1 33_545 3.004(5) ?
La1A S5 25 3.037(5) ?
La1A S5 7_455 3.037(5) ?
La1B S1 33_545 2.775(4) ?
La1B S4 21_556 3.022(6) ?
La1B S5 7_455 3.352(6) ?
La1B Fe2 . 3.511(3) ?
La1C S1 31 2.694(5) ?
La1C S1 33_545 2.694(5) ?
La1C S4 2 2.876(8) ?
La1C S4 21_556 2.876(8) ?
La1C S2 8 3.040(12) ?
La1C S2 26_455 3.467(13) ?
La1C Fe2 . 3.500(5) ?
La1C S5 25 3.536(11) ?
La1C S5 7_455 3.536(11) ?
La1C La3 8 3.892(9) ?
La1D S1 31 2.42(4) ?
La1D S1 33_545 2.42(4) ?
La1D S4 21_556 2.92(4) ?
La1D S4 2 2.92(4) ?
La1D Fe2 . 3.29(5) ?
La1D S1 8 3.39(5) ?
La1D La3 8 3.93(5) ?
La1E S1 8 2.645(13) ?
La1E S1 31 2.897(11) ?
La1E S1 33_545 2.897(11) ?
La1E S4 2 3.334(11) ?
La1E S4 21_556 3.334(11) ?
La1E S1 7_445 3.722(12) ?
La1F S1 7_445 3.144(8) ?
La1F S1 31 3.144(8) ?
La1F S1 8 3.144(8) ?
La1F S1 32_445 3.144(8) ?
La1F S1 9_455 3.144(8) ?
La1F S1 33_545 3.144(8) ?
La1F Fe2 19_556 3.664(4) ?
La1F Fe2 . 3.664(4) ?
La1F S4 21_556 4.246(5) ?
La1F S4 3 4.246(5) ?
La1F S4 2 4.246(5) ?
La1F S4 . 4.246(5) ?
La2 S2 9_565 2.9006(10) ?
La2 S5 25 2.9737(5) ?
La2 S4 21_556 3.437(4) ?
La2 Fe1 31 3.625(3) ?
La2 Fe2 31 3.715(2) ?
La2 La2 19_666 4.0559(15) ?
La3 S3 2_655 2.8995(13) ?
La3 S4 13_554 2.9132(6) ?
La3 S5 25 2.9769(19) ?
La3 Fe1 25 3.732(3) ?
La3 La1C 15_554 3.892(9) ?
La3 La1D 15_554 3.93(5) ?
La3 La1B 15_554 4.056(6) ?
Fe1 S3 26_455 2.456(4) ?
Fe1 S3 27_445 2.456(4) ?
Fe1 S2 26_455 2.727(6) ?
Fe1 S2 27_445 2.727(6) ?
Fe1 Fe2 . 3.222(7) ?
Fe1 La2 31 3.625(3) ?
Fe1 La2 33_545 3.625(3) ?
Fe1 La2 32_445 3.625(3) ?
Fe1 La3 25 3.732(3) ?
Fe1 La3 27_445 3.732(3) ?
Fe2 S1 33_545 2.432(6) ?
Fe2 S1 32_445 2.432(6) ?
Fe2 S2 27_445 2.595(5) ?
Fe2 S2 26_455 2.595(5) ?
Fe2 La1D 3 3.29(5) ?
Fe2 La1D 2 3.29(5) ?
Fe2 La1C 2 3.500(5) ?
S1 La1D 32 2.42(4) ?
S1 La1D 31 2.42(4) ?
S1 Fe2 31 2.432(6) ?
S1 La1E 15_554 2.645(13) ?
S1 La1C 31 2.694(5) ?
S1 La1C 32 2.694(5) ?
S1 La1B 31 2.774(4) ?
S1 La1B 32 2.774(4) ?
S1 La1E 31 2.897(11) ?
S1 La1E 32 2.897(11) ?
S1 La1A 32 3.004(5) ?
S2 Fe2 25 2.595(5) ?
S2 La1A 15_554 2.644(7) ?
S2 Fe1 25 2.727(6) ?
S2 La1A 27 2.776(9) ?
S2 La1B 15_554 2.858(7) ?
S2 La2 14_654 2.9005(10) ?
S2 La2 15_554 2.9005(10) ?
S2 La1C 15_554 3.040(12) ?
S2 La1B 27 3.249(9) ?
S2 La1C 27 3.467(13) ?
S2 S1 15_554 3.487(8) ?
S2 S1 14_654 3.487(8) ?
S3 Fe1 25 2.456(4) ?
S3 La2 31_655 2.875(3) ?
S3 La3 3_665 2.8995(13) ?
S3 La3 2_655 2.8995(13) ?
S3 La2 13_544 2.983(4) ?
S3 S4 33_545 3.488(5) ?
S3 S4 15_654 3.488(5) ?
S3 S2 2_655 3.636(5) ?
S3 S2 3_665 3.636(5) ?
S3 S3 2_655 3.678(6) ?
S3 S3 3_665 3.678(6) ?
S3 S5 7 3.786(4) ?
S4 La1C 3 2.876(8) ?
S4 La1C 20_556 2.876(8) ?
S4 La3 33_545 2.9132(6) ?
S4 La3 7_445 2.9132(6) ?
S4 La1D 20_556 2.92(4) ?
S4 La1D 3 2.92(4) ?
S4 La1B 3 3.022(6) ?
S4 La1B 20_556 3.022(6) ?
S4 La1E 3 3.334(11) ?
S4 La1E 20_556 3.334(11) ?
S4 La2 20_556 3.437(4) ?
S4 La2 2_655 3.437(4) ?
S5 La2 15_554 2.9737(5) ?
S5 La2 25 2.9737(5) ?
S5 La3 15_554 2.9768(18) ?
S5 La3 25 2.9769(18) ?
S5 La1A 25 3.037(5) ?
S5 La1A 13_544 3.037(5) ?
S5 La1B 25 3.352(6) ?
S5 La1B 13_544 3.352(6) ?
S5 S1 25 3.435(5) ?
S5 S1 15_554 3.435(5) ?
S5 La1C 25 3.536(11) ?
S5 La1C 13_544 3.536(11) ?
